data_2221952
loop_
_publ_author_name
'Parthiban, P.'
'Ramkumar, V.'
'Kim, Min Sung'
'Son, Se Mo'
'Jeong, Yeon Tae'

_publ_section_title
;
 2,4-Bis(2-methoxyphenyl)-3-azabicyclo[3.3.1]nonan-9-one
;
_journal_coeditor_code BX2207
_journal_issue 6
_journal_name_full 'Acta Crystallographica Section E'
_journal_page_first o1383
_journal_paper_doi 10.1107/S1600536809018686
_journal_volume 65
_journal_year 2009
_chemical_formula_iupac 'C22 H25 N O3'
_chemical_formula_moiety 'C22 H25 N O3'
_chemical_formula_sum 'C22 H25 N O3'
_chemical_formula_weight 351.43
_chemical_name_systematic
;
2,4-Bis(2-methoxyphenyl)-3-azabicyclo[3.3.1]nonan-9-one
;
_space_group_IT_number 14
_symmetry_cell_setting monoclinic
_symmetry_space_group_name_Hall '-P 2yn'
_symmetry_space_group_name_H-M 'P 1 21/n 1'
_atom_sites_solution_hydrogens geom
_atom_sites_solution_primary direct
_atom_sites_solution_secondary difmap
_audit_creation_method SHELXL97
_cell_angle_alpha 90.00
_cell_angle_beta 95.8670(10)
_cell_angle_gamma 90.00
_cell_formula_units_Z 4
_cell_length_a 7.8616(2)
_cell_length_b 20.8443(6)
_cell_length_c 11.4984(3)
_cell_measurement_reflns_used 4251
_cell_measurement_temperature 298(2)
_cell_measurement_theta_max 27.01
_cell_measurement_theta_min 2.64
_cell_volume 1874.37(9)
_computing_cell_refinement 'APEX2 (Bruker, 2004)'
_computing_data_collection 'APEX2 (Bruker, 2004)'
_computing_data_reduction 'SAINT-Plus (Bruker, 2004)'
_computing_molecular_graphics 'ORTEP-3 (Farrugia, 1997)'
_computing_publication_material 'SHELXL97 (Sheldrick, 2008)'
_computing_structure_refinement 'SHELXL97 (Sheldrick, 2008)'
_computing_structure_solution 'SHELXS97 (Sheldrick, 2008)'
_diffrn_ambient_temperature 298(2)
_diffrn_measured_fraction_theta_full 0.990
_diffrn_measured_fraction_theta_max 0.970
_diffrn_measurement_device_type 'Bruker APEXII CCD area-detector'
_diffrn_measurement_method '\f and \w'
_diffrn_radiation_monochromator graphite
_diffrn_radiation_source 'fine-focus sealed tube'
_diffrn_radiation_type MoK\a
_diffrn_radiation_wavelength 0.71073
_diffrn_reflns_av_R_equivalents 0.0228
_diffrn_reflns_av_sigmaI/netI 0.0269
_diffrn_reflns_limit_h_max 10
_diffrn_reflns_limit_h_min -9
_diffrn_reflns_limit_k_max 26
_diffrn_reflns_limit_k_min -27
_diffrn_reflns_limit_l_max 13
_diffrn_reflns_limit_l_min -15
_diffrn_reflns_number 14712
_diffrn_reflns_theta_full 25.00
_diffrn_reflns_theta_max 28.30
_diffrn_reflns_theta_min 2.03
_exptl_absorpt_coefficient_mu 0.082
_exptl_absorpt_correction_T_max 0.9718
_exptl_absorpt_correction_T_min 0.9448
_exptl_absorpt_correction_type multi-scan
_exptl_absorpt_process_details '(SADABS; Bruker, 1999)'
_exptl_crystal_colour colourless
_exptl_crystal_density_diffrn 1.245
_exptl_crystal_density_method 'not measured'
_exptl_crystal_description block
_exptl_crystal_F_000 752
_exptl_crystal_size_max 0.58
_exptl_crystal_size_mid 0.42
_exptl_crystal_size_min 0.35
_refine_diff_density_max 0.174
_refine_diff_density_min -0.247
_refine_ls_extinction_method none
_refine_ls_goodness_of_fit_ref 1.032
_refine_ls_hydrogen_treatment mixed
_refine_ls_matrix_type full
_refine_ls_number_parameters 241
_refine_ls_number_reflns 4527
_refine_ls_number_restraints 0
_refine_ls_restrained_S_all 1.032
_refine_ls_R_factor_all 0.0718
_refine_ls_R_factor_gt 0.0484
_refine_ls_shift/su_max 0.001
_refine_ls_shift/su_mean 0.000
_refine_ls_structure_factor_coef Fsqd
_refine_ls_weighting_details 'calc w = 1/[\s^2^(Fo^2^)+(0.065P)^2^+0.3026P] where P=(Fo^2^+2Fc^2^)/3'
_refine_ls_weighting_scheme calc
_refine_ls_wR_factor_gt 0.1212
_refine_ls_wR_factor_ref 0.1352
_reflns_number_gt 3202
_reflns_number_total 4527
_reflns_threshold_expression I>2\s(I)
_cod_data_source_file bx2207.cif
_cod_data_source_block I
_cod_original_sg_symbol_H-M 'P 21/n'
_cod_database_code 2221952
_cod_database_fobs_code 2221952

loop_
_symmetry_equiv_pos_as_xyz
'x, y, z'
'-x+1/2, y+1/2, -z+1/2'
'-x, -y, -z'
'x-1/2, -y-1/2, z-1/2'

loop_
_atom_site_type_symbol
_atom_site_label
_atom_site_fract_x
_atom_site_fract_y
_atom_site_fract_z
_atom_site_U_iso_or_equiv
_atom_site_adp_type
_atom_site_calc_flag
_atom_site_refinement_flags
_atom_site_occupancy
_atom_site_disorder_assembly
_atom_site_disorder_group
C C1 0.72892(16) 0.98913(6) 0.17176(12) 0.0343(3) Uani d . 1 . .
H H1 0.7974 0.9851 0.1055 0.041 Uiso calc R 1 . .
C C2 0.85201(18) 1.00058(7) 0.28460(14) 0.0417(3) Uani d . 1 . .
H H2 0.9208 1.0389 0.2735 0.050 Uiso calc R 1 . .
C C3 0.7636(2) 1.00894(8) 0.39684(15) 0.0531(4) Uani d . 1 . .
H H3A 0.8479 1.0232 0.4589 0.064 Uiso calc R 1 . .
H H3B 0.6781 1.0424 0.3840 0.064 Uiso calc R 1 . .
C C4 0.6779(2) 0.94870(9) 0.43724(15) 0.0582(4) Uani d . 1 . .
H H4A 0.5702 0.9424 0.3894 0.070 Uiso calc R 1 . .
H H4B 0.6529 0.9545 0.5175 0.070 Uiso calc R 1 . .
C C5 0.7881(2) 0.88909(8) 0.42979(15) 0.0552(4) Uani d . 1 . .
H H5A 0.7179 0.8515 0.4390 0.066 Uiso calc R 1 . .
H H5B 0.8775 0.8896 0.4945 0.066 Uiso calc R 1 . .
C C6 0.87146(18) 0.88257(7) 0.31544(14) 0.0435(4) Uani d . 1 . .
H H6 0.9521 0.8466 0.3229 0.052 Uiso calc R 1 . .
C C7 0.74651(17) 0.87292(6) 0.20328(13) 0.0366(3) Uani d . 1 . .
H H7 0.8145 0.8689 0.1368 0.044 Uiso calc R 1 . .
C C8 0.96882(18) 0.94334(7) 0.29817(14) 0.0431(4) Uani d . 1 . .
C C9 0.60420(16) 1.04380(6) 0.14722(12) 0.0336(3) Uani d . 1 . .
C C10 0.43367(18) 1.03906(7) 0.16792(13) 0.0415(3) Uani d . 1 . .
H H10 0.3947 1.0014 0.1994 0.050 Uiso calc R 1 . .
C C11 0.32021(19) 1.08937(8) 0.14269(15) 0.0478(4) Uani d . 1 . .
H H11 0.2061 1.0851 0.1560 0.057 Uiso calc R 1 . .
C C12 0.37750(19) 1.14550(7) 0.09793(14) 0.0467(4) Uani d . 1 . .
H H12 0.3019 1.1794 0.0818 0.056 Uiso calc R 1 . .
C C13 0.54701(18) 1.15209(7) 0.07648(13) 0.0422(3) Uani d . 1 . .
H H13 0.5850 1.1903 0.0462 0.051 Uiso calc R 1 . .
C C14 0.65935(17) 1.10152(6) 0.10043(12) 0.0352(3) Uani d . 1 . .
C C15 0.63790(17) 0.81319(6) 0.20774(13) 0.0372(3) Uani d . 1 . .
C C16 0.69939(18) 0.75399(6) 0.17200(13) 0.0402(3) Uani d . 1 . .
C C17 0.5962(2) 0.69992(7) 0.16825(15) 0.0500(4) Uani d . 1 . .
H H17 0.6372 0.6609 0.1436 0.060 Uiso calc R 1 . .
C C18 0.4323(2) 0.70404(8) 0.20125(16) 0.0547(4) Uani d . 1 . .
H H18 0.3631 0.6677 0.1982 0.066 Uiso calc R 1 . .
C C19 0.3707(2) 0.76145(8) 0.23863(15) 0.0515(4) Uani d . 1 . .
H H19 0.2610 0.7639 0.2618 0.062 Uiso calc R 1 . .
C C20 0.47349(18) 0.81559(7) 0.24150(14) 0.0440(4) Uani d . 1 . .
H H20 0.4314 0.8543 0.2666 0.053 Uiso calc R 1 . .
C C21 0.8836(2) 1.15648(10) 0.01693(18) 0.0661(5) Uani d . 1 . .
H H21A 0.8196 1.1579 -0.0587 0.099 Uiso calc R 1 . .
H H21B 1.0030 1.1519 0.0079 0.099 Uiso calc R 1 . .
H H21C 0.8656 1.1955 0.0583 0.099 Uiso calc R 1 . .
C C22 0.9277(2) 0.69656(8) 0.09613(18) 0.0615(5) Uani d . 1 . .
H H22A 0.9330 0.6641 0.1556 0.092 Uiso calc R 1 . .
H H22B 1.0402 0.7041 0.0736 0.092 Uiso calc R 1 . .
H H22C 0.8538 0.6825 0.0293 0.092 Uiso calc R 1 . .
N N1 0.63559(14) 0.92907(5) 0.18328(11) 0.0358(3) Uani d . 1 . .
O O1 1.12212(14) 0.94572(6) 0.29471(13) 0.0676(4) Uani d . 1 . .
O O2 0.82804(12) 1.10343(5) 0.08112(10) 0.0470(3) Uani d . 1 . .
O O3 0.86248(14) 0.75428(5) 0.14027(11) 0.0532(3) Uani d . 1 . .
H H1A 0.567(2) 0.9222(7) 0.1162(15) 0.046(4) Uiso d . 1 . .

loop_
_atom_site_aniso_label
_atom_site_aniso_U_11
_atom_site_aniso_U_22
_atom_site_aniso_U_33
_atom_site_aniso_U_12
_atom_site_aniso_U_13
_atom_site_aniso_U_23
C1 0.0332(6) 0.0317(6) 0.0388(8) -0.0012(5) 0.0068(6) -0.0005(5)
C2 0.0361(7) 0.0370(7) 0.0508(9) -0.0062(6) -0.0013(6) -0.0005(6)
C3 0.0589(10) 0.0535(9) 0.0449(10) 0.0039(8) -0.0036(7) -0.0115(7)
C4 0.0631(11) 0.0733(12) 0.0390(9) -0.0011(9) 0.0097(8) -0.0040(8)
C5 0.0598(10) 0.0600(10) 0.0444(10) -0.0077(8) -0.0023(8) 0.0127(8)
C6 0.0362(7) 0.0377(7) 0.0556(10) 0.0035(6) -0.0008(7) 0.0060(7)
C7 0.0354(7) 0.0309(6) 0.0446(8) -0.0010(5) 0.0093(6) 0.0003(6)
C8 0.0344(7) 0.0488(8) 0.0448(9) -0.0028(6) -0.0019(6) 0.0000(7)
C9 0.0345(7) 0.0327(6) 0.0336(8) -0.0008(5) 0.0029(5) -0.0025(5)
C10 0.0378(7) 0.0399(7) 0.0477(9) -0.0026(6) 0.0091(6) 0.0008(6)
C11 0.0347(7) 0.0532(9) 0.0567(10) 0.0050(7) 0.0110(7) -0.0022(8)
C12 0.0453(8) 0.0438(8) 0.0507(10) 0.0126(7) 0.0038(7) -0.0008(7)
C13 0.0473(8) 0.0356(7) 0.0433(9) 0.0015(6) 0.0033(7) 0.0029(6)
C14 0.0339(7) 0.0374(7) 0.0346(7) -0.0021(6) 0.0041(5) -0.0008(6)
C15 0.0397(7) 0.0348(7) 0.0371(8) -0.0029(6) 0.0031(6) 0.0040(6)
C16 0.0436(8) 0.0344(7) 0.0431(9) -0.0013(6) 0.0060(6) 0.0058(6)
C17 0.0620(10) 0.0343(7) 0.0540(10) -0.0063(7) 0.0073(8) 0.0020(7)
C18 0.0591(10) 0.0470(9) 0.0577(11) -0.0202(8) 0.0045(8) 0.0071(8)
C19 0.0427(8) 0.0565(10) 0.0561(10) -0.0111(7) 0.0089(7) 0.0090(8)
C20 0.0431(8) 0.0427(8) 0.0469(9) -0.0021(6) 0.0086(7) 0.0025(7)
C21 0.0463(9) 0.0827(13) 0.0698(13) -0.0097(9) 0.0081(8) 0.0362(10)
C22 0.0672(11) 0.0458(9) 0.0744(13) 0.0096(8) 0.0209(9) -0.0044(8)
N1 0.0344(6) 0.0299(6) 0.0419(7) -0.0020(5) -0.0015(5) -0.0003(5)
O1 0.0330(6) 0.0683(8) 0.1010(11) -0.0040(5) 0.0034(6) 0.0059(7)
O2 0.0359(5) 0.0468(6) 0.0593(7) -0.0022(4) 0.0104(5) 0.0138(5)
O3 0.0511(6) 0.0345(5) 0.0773(8) 0.0022(5) 0.0220(6) -0.0021(5)

loop_
_atom_type_symbol
_atom_type_description
_atom_type_scat_dispersion_real
_atom_type_scat_dispersion_imag
_atom_type_scat_source
C C 0.0033 0.0016 'International Tables Vol C Tables 4.2.6.8 and 6.1.1.4'
H H 0.0000 0.0000 'International Tables Vol C Tables 4.2.6.8 and 6.1.1.4'
N N 0.0061 0.0033 'International Tables Vol C Tables 4.2.6.8 and 6.1.1.4'
O O 0.0106 0.0060 'International Tables Vol C Tables 4.2.6.8 and 6.1.1.4'

loop_
_geom_angle_atom_site_label_1
_geom_angle_atom_site_label_2
_geom_angle_atom_site_label_3
_geom_angle_site_symmetry_1
_geom_angle_site_symmetry_3
_geom_angle
_geom_angle_publ_flag
N1 C1 C9 . . 109.89(10) ?
N1 C1 C2 . . 109.30(11) ?
C9 C1 C2 . . 112.12(11) ?
N1 C1 H1 . . 108.5 ?
C9 C1 H1 . . 108.5 ?
C2 C1 H1 . . 108.5 ?
C8 C2 C3 . . 109.05(13) ?
C8 C2 C1 . . 106.62(11) ?
C3 C2 C1 . . 114.94(12) ?
C8 C2 H2 . . 108.7 ?
C3 C2 H2 . . 108.7 ?
C1 C2 H2 . . 108.7 ?
C4 C3 C2 . . 114.56(13) ?
C4 C3 H3A . . 108.6 ?
C2 C3 H3A . . 108.6 ?
C4 C3 H3B . . 108.6 ?
C2 C3 H3B . . 108.6 ?
H3A C3 H3B . . 107.6 ?
C3 C4 C5 . . 112.60(14) ?
C3 C4 H4A . . 109.1 ?
C5 C4 H4A . . 109.1 ?
C3 C4 H4B . . 109.1 ?
C5 C4 H4B . . 109.1 ?
H4A C4 H4B . . 107.8 ?
C4 C5 C6 . . 114.58(13) ?
C4 C5 H5A . . 108.6 ?
C6 C5 H5A . . 108.6 ?
C4 C5 H5B . . 108.6 ?
C6 C5 H5B . . 108.6 ?
H5A C5 H5B . . 107.6 ?
C8 C6 C5 . . 107.83(13) ?
C8 C6 C7 . . 106.67(12) ?
C5 C6 C7 . . 115.74(12) ?
C8 C6 H6 . . 108.8 ?
C5 C6 H6 . . 108.8 ?
C7 C6 H6 . . 108.8 ?
N1 C7 C15 . . 109.52(11) ?
N1 C7 C6 . . 110.07(11) ?
C15 C7 C6 . . 112.93(11) ?
N1 C7 H7 . . 108.1 ?
C15 C7 H7 . . 108.1 ?
C6 C7 H7 . . 108.1 ?
O1 C8 C6 . . 124.11(14) ?
O1 C8 C2 . . 124.27(14) ?
C6 C8 C2 . . 111.62(12) ?
C10 C9 C14 . . 117.90(12) ?
C10 C9 C1 . . 122.25(12) ?
C14 C9 C1 . . 119.85(11) ?
C11 C10 C9 . . 121.42(13) ?
C11 C10 H10 . . 119.3 ?
C9 C10 H10 . . 119.3 ?
C12 C11 C10 . . 119.60(13) ?
C12 C11 H11 . . 120.2 ?
C10 C11 H11 . . 120.2 ?
C11 C12 C13 . . 120.61(13) ?
C11 C12 H12 . . 119.7 ?
C13 C12 H12 . . 119.7 ?
C14 C13 C12 . . 119.63(13) ?
C14 C13 H13 . . 120.2 ?
C12 C13 H13 . . 120.2 ?
O2 C14 C13 . . 123.71(12) ?
O2 C14 C9 . . 115.45(12) ?
C13 C14 C9 . . 120.84(12) ?
C20 C15 C16 . . 118.20(13) ?
C20 C15 C7 . . 121.64(12) ?
C16 C15 C7 . . 120.09(12) ?
O3 C16 C17 . . 123.81(13) ?
O3 C16 C15 . . 115.77(12) ?
C17 C16 C15 . . 120.41(13) ?
C18 C17 C16 . . 119.98(15) ?
C18 C17 H17 . . 120.0 ?
C16 C17 H17 . . 120.0 ?
C19 C18 C17 . . 120.47(14) ?
C19 C18 H18 . . 119.8 ?
C17 C18 H18 . . 119.8 ?
C18 C19 C20 . . 119.51(14) ?
C18 C19 H19 . . 120.2 ?
C20 C19 H19 . . 120.2 ?
C19 C20 C15 . . 121.41(14) ?
C19 C20 H20 . . 119.3 ?
C15 C20 H20 . . 119.3 ?
O2 C21 H21A . . 109.5 ?
O2 C21 H21B . . 109.5 ?
H21A C21 H21B . . 109.5 ?
O2 C21 H21C . . 109.5 ?
H21A C21 H21C . . 109.5 ?
H21B C21 H21C . . 109.5 ?
O3 C22 H22A . . 109.5 ?
O3 C22 H22B . . 109.5 ?
H22A C22 H22B . . 109.5 ?
O3 C22 H22C . . 109.5 ?
H22A C22 H22C . . 109.5 ?
H22B C22 H22C . . 109.5 ?
C7 N1 C1 . . 113.70(10) ?
C7 N1 H1A . . 107.5(10) ?
C1 N1 H1A . . 108.7(10) ?
C14 O2 C21 . . 117.45(12) ?
C16 O3 C22 . . 118.24(12) ?

loop_
_geom_bond_atom_site_label_1
_geom_bond_atom_site_label_2
_geom_bond_site_symmetry_2
_geom_bond_distance
_geom_bond_publ_flag
C1 N1 . 1.4640(16) ?
C1 C9 . 1.5110(17) ?
C1 C2 . 1.556(2) ?
C1 H1 . 0.9800 ?
C2 C8 . 1.504(2) ?
C2 C3 . 1.537(2) ?
C2 H2 . 0.9800 ?
C3 C4 . 1.520(2) ?
C3 H3A . 0.9700 ?
C3 H3B . 0.9700 ?
C4 C5 . 1.522(2) ?
C4 H4A . 0.9700 ?
C4 H4B . 0.9700 ?
C5 C6 . 1.534(2) ?
C5 H5A . 0.9700 ?
C5 H5B . 0.9700 ?
C6 C8 . 1.504(2) ?
C6 C7 . 1.552(2) ?
C6 H6 . 0.9800 ?
C7 N1 . 1.4636(16) ?
C7 C15 . 1.5136(17) ?
C7 H7 . 0.9800 ?
C8 O1 . 1.2109(17) ?
C9 C10 . 1.3889(18) ?
C9 C14 . 1.4044(18) ?
C10 C11 . 1.388(2) ?
C10 H10 . 0.9300 ?
C11 C12 . 1.373(2) ?
C11 H11 . 0.9300 ?
C12 C13 . 1.387(2) ?
C12 H12 . 0.9300 ?
C13 C14 . 1.3846(19) ?
C13 H13 . 0.9300 ?
C14 O2 . 1.3674(16) ?
C15 C20 . 1.3879(19) ?
C15 C16 . 1.4021(19) ?
C16 O3 . 1.3684(17) ?
C16 C17 . 1.3868(19) ?
C17 C18 . 1.383(2) ?
C17 H17 . 0.9300 ?
C18 C19 . 1.376(2) ?
C18 H18 . 0.9300 ?
C19 C20 . 1.386(2) ?
C19 H19 . 0.9300 ?
C20 H20 . 0.9300 ?
C21 O2 . 1.4227(18) ?
C21 H21A . 0.9600 ?
C21 H21B . 0.9600 ?
C21 H21C . 0.9600 ?
C22 O3 . 1.4216(18) ?
C22 H22A . 0.9600 ?
C22 H22B . 0.9600 ?
C22 H22C . 0.9600 ?
N1 H1A . 0.907(17) ?

loop_
_geom_hbond_atom_site_label_D
_geom_hbond_atom_site_label_H
_geom_hbond_atom_site_label_A
_geom_hbond_site_symmetry_A
_geom_hbond_distance_DH
_geom_hbond_distance_HA
_geom_hbond_distance_DA
_geom_hbond_angle_DHA
N1 H1A Cg1 3_675 0.90(4) 2.75(4) 3.58(5) 152.87(3)

loop_
_geom_torsion_atom_site_label_1
_geom_torsion_atom_site_label_2
_geom_torsion_atom_site_label_3
_geom_torsion_atom_site_label_4
_geom_torsion_site_symmetry_1
_geom_torsion_site_symmetry_2
_geom_torsion_site_symmetry_3
_geom_torsion_site_symmetry_4
_geom_torsion
_geom_torsion_publ_flag
N1 C1 C2 C8 . . . . 58.24(14) ?
C9 C1 C2 C8 . . . . -179.66(11) ?
N1 C1 C2 C3 . . . . -62.72(15) ?
C9 C1 C2 C3 . . . . 59.38(15) ?
C8 C2 C3 C4 . . . . -51.29(18) ?
C1 C2 C3 C4 . . . . 68.33(18) ?
C2 C3 C4 C5 . . . . 43.6(2) ?
C3 C4 C5 C6 . . . . -45.3(2) ?
C4 C5 C6 C8 . . . . 54.13(17) ?
C4 C5 C6 C7 . . . . -65.18(18) ?
C8 C6 C7 N1 . . . . -57.03(14) ?
C5 C6 C7 N1 . . . . 62.93(15) ?
C8 C6 C7 C15 . . . . -179.76(11) ?
C5 C6 C7 C15 . . . . -59.81(16) ?
C5 C6 C8 O1 . . . . 117.71(18) ?
C7 C6 C8 O1 . . . . -117.36(17) ?
C5 C6 C8 C2 . . . . -62.84(16) ?
C7 C6 C8 C2 . . . . 62.09(16) ?
C3 C2 C8 O1 . . . . -118.78(18) ?
C1 C2 C8 O1 . . . . 116.57(17) ?
C3 C2 C8 C6 . . . . 61.77(16) ?
C1 C2 C8 C6 . . . . -62.88(16) ?
N1 C1 C9 C10 . . . . 17.27(18) ?
C2 C1 C9 C10 . . . . -104.49(15) ?
N1 C1 C9 C14 . . . . -161.87(12) ?
C2 C1 C9 C14 . . . . 76.37(16) ?
C14 C9 C10 C11 . . . . 0.4(2) ?
C1 C9 C10 C11 . . . . -178.73(14) ?
C9 C10 C11 C12 . . . . -1.0(2) ?
C10 C11 C12 C13 . . . . 0.7(2) ?
C11 C12 C13 C14 . . . . 0.0(2) ?
C12 C13 C14 O2 . . . . 179.37(14) ?
C12 C13 C14 C9 . . . . -0.6(2) ?
C10 C9 C14 O2 . . . . -179.60(12) ?
C1 C9 C14 O2 . . . . -0.42(19) ?
C10 C9 C14 C13 . . . . 0.4(2) ?
C1 C9 C14 C13 . . . . 179.54(13) ?
N1 C7 C15 C20 . . . . -26.68(19) ?
C6 C7 C15 C20 . . . . 96.37(16) ?
N1 C7 C15 C16 . . . . 150.24(13) ?
C6 C7 C15 C16 . . . . -86.71(16) ?
C20 C15 C16 O3 . . . . -179.66(13) ?
C7 C15 C16 O3 . . . . 3.3(2) ?
C20 C15 C16 C17 . . . . 1.4(2) ?
C7 C15 C16 C17 . . . . -175.58(13) ?
O3 C16 C17 C18 . . . . -179.58(15) ?
C15 C16 C17 C18 . . . . -0.8(2) ?
C16 C17 C18 C19 . . . . -0.4(3) ?
C17 C18 C19 C20 . . . . 0.9(3) ?
C18 C19 C20 C15 . . . . -0.2(2) ?
C16 C15 C20 C19 . . . . -1.0(2) ?
C7 C15 C20 C19 . . . . 176.01(14) ?
C15 C7 N1 C1 . . . . -177.14(11) ?
C6 C7 N1 C1 . . . . 58.14(15) ?
C9 C1 N1 C7 . . . . 178.03(11) ?
C2 C1 N1 C7 . . . . -58.54(15) ?
C13 C14 O2 C21 . . . . -9.8(2) ?
C9 C14 O2 C21 . . . . 170.19(14) ?
C17 C16 O3 C22 . . . . 2.8(2) ?
C15 C16 O3 C22 . . . . -176.03(14) ?

loop_
_cod_related_entry_id
_cod_related_entry_database
_cod_related_entry_code
1 ChemSpider 288587
